data_4514420
loop_
_publ_author_name
'Chen, Fumin'
'He, Dongxu'
'Chen, Li'
'Chang, Xiaoyong'
'Wang, David Zhigang'
'Xu, Chen'
'Xing, Xiangyou'

_publ_section_title
;
 Chirality-Economy Catalysis: Asymmetric Transfer Hydrogenation of Ketones
 by Ru-Catalysts of Minimal Stereogenicity
;
_journal_issue 6
_journal_name_full 'ACS Catalysis'
_journal_page_first 5562
_journal_paper_doi 10.1021/acscatal.9b01535
_journal_volume 9
_journal_year 2019
_chemical_absolute_configuration ad
_chemical_formula_moiety 'C45 H44 Cl2 N2 P2 Ru, 2(C7 H8)'
_chemical_formula_sum 'C59 H60 Cl2 N2 P2 Ru'
_chemical_formula_weight 1031.00
_space_group_crystal_system orthorhombic
_space_group_IT_number 19
_space_group_name_Hall 'P 2ac 2ab'
_space_group_name_H-M_alt 'P 21 21 21'
_symmetry_space_group_name_Hall 'P 2ac 2ab'
_symmetry_space_group_name_H-M 'P 21 21 21'
_atom_sites_solution_hydrogens mixed
_audit_creation_date 2019-01-15
_audit_creation_method
;
Olex2 1.2
(compiled 2018.05.29 svn.r3508 for OlexSys, GUI svn.r5506)
;
_cell_angle_alpha 90
_cell_angle_beta 90
_cell_angle_gamma 90
_cell_formula_units_Z 4
_cell_length_a 10.9656(6)
_cell_length_b 11.9509(6)
_cell_length_c 38.4007(19)
_cell_measurement_reflns_used 9545
_cell_measurement_temperature 100
_cell_measurement_theta_max 27.52
_cell_measurement_theta_min 2.52
_cell_volume 5032.4(4)
_computing_cell_refinement 'SAINT V8.38A (?, 2016)'
_computing_data_reduction 'SAINT V8.38A (?, 2016)'
_computing_molecular_graphics 'Olex2 (Dolomanov et al., 2009)'
_computing_publication_material 'Olex2 (Dolomanov et al., 2009)'
_computing_structure_refinement 'XL (Sheldrick, 2008)'
_diffrn_ambient_temperature 100.15
_diffrn_detector 'Bruker PHOTO 100 area detector'
_diffrn_detector_area_resol_mean 7.9
_diffrn_detector_type 'CCD area detector'
_diffrn_measured_fraction_theta_full 0.999
_diffrn_measured_fraction_theta_max 0.997
_diffrn_measurement_device 'three-circle diffractometer'
_diffrn_measurement_device_type 'Bruker PHOTO 100 area detector'
_diffrn_measurement_method '\w and \f scans'
_diffrn_radiation_monochromator 'mirror optics'
_diffrn_radiation_probe x-ray
_diffrn_radiation_type MoK\a
_diffrn_radiation_wavelength 0.71073
_diffrn_reflns_av_R_equivalents 0.0444
_diffrn_reflns_av_unetI/netI 0.0298
_diffrn_reflns_Laue_measured_fraction_full 0.999
_diffrn_reflns_Laue_measured_fraction_max 0.997
_diffrn_reflns_limit_h_max 14
_diffrn_reflns_limit_h_min -14
_diffrn_reflns_limit_k_max 15
_diffrn_reflns_limit_k_min -15
_diffrn_reflns_limit_l_max 49
_diffrn_reflns_limit_l_min -49
_diffrn_reflns_number 62274
_diffrn_reflns_point_group_measured_fraction_full 0.999
_diffrn_reflns_point_group_measured_fraction_max 0.997
_diffrn_reflns_theta_full 25.242
_diffrn_reflns_theta_max 27.543
_diffrn_reflns_theta_min 2.331
_diffrn_source 'microfocus sealed X-ray tube'
_diffrn_source_type 'Incoatec I\ms'
_diffrn_standards_number 0
_exptl_absorpt_coefficient_mu 0.522
_exptl_absorpt_correction_T_max 0.0949
_exptl_absorpt_correction_T_min 0.0660
_exptl_absorpt_correction_type multi-scan
_exptl_absorpt_process_details
'SADABS-2016/2 (Bruker,2016/2) was used for absorption correction. wR2(int) was 0.1128 before and 0.0598 after correction. The Ratio of minimum to maximum transmission is 0.6955. The \l/2 correction factor is Not present.'
_exptl_crystal_colour yellow
_exptl_crystal_colour_primary yellow
_exptl_crystal_density_diffrn 1.361
_exptl_crystal_description block
_exptl_crystal_F_000 2144
_exptl_crystal_size_max 0.45
_exptl_crystal_size_mid 0.45
_exptl_crystal_size_min 0.36
_refine_diff_density_max 0.750
_refine_diff_density_min -0.363
_refine_diff_density_rms 0.050
_refine_ls_abs_structure_details
;
 Flack x determined using 4906 quotients [(I+)-(I-)]/[(I+)+(I-)]
 (Parsons, Flack and Wagner, Acta Cryst. B69 (2013) 249-259).
;
_refine_ls_abs_structure_Flack -0.019(7)
_refine_ls_extinction_coef 0.0015(2)
_refine_ls_extinction_expression Fc^*^=kFc[1+0.001xFc^2^\l^3^/sin(2\q)]^-1/4^
_refine_ls_extinction_method 'SHELXL-2016/6 (Sheldrick 2016)'
_refine_ls_goodness_of_fit_ref 1.096
_refine_ls_hydrogen_treatment constr
_refine_ls_matrix_type full
_refine_ls_number_parameters 600
_refine_ls_number_reflns 11579
_refine_ls_number_restraints 0
_refine_ls_restrained_S_all 1.096
_refine_ls_R_factor_all 0.0253
_refine_ls_R_factor_gt 0.0245
_refine_ls_shift/su_max 0.001
_refine_ls_shift/su_mean 0.000
_refine_ls_structure_factor_coef Fsqd
_refine_ls_weighting_details 'w=1/[\s^2^(Fo^2^)+(0.0166P)^2^+2.8050P] where P=(Fo^2^+2Fc^2^)/3'
_refine_ls_weighting_scheme calc
_refine_ls_wR_factor_gt 0.0583
_refine_ls_wR_factor_ref 0.0586
_reflns_Friedel_coverage 0.798
_reflns_Friedel_fraction_full 0.999
_reflns_Friedel_fraction_max 0.997
_reflns_number_gt 11359
_reflns_number_total 11579
_reflns_threshold_expression 'I > 2\s(I)'
_cod_data_source_file cs9b01535_si_004.cif
_cod_data_source_block cxy0621_0m
_cod_depositor_comments 'Adding full bibliography for 4514419--4514420.cif.'
_cod_database_code 4514420
_shelx_shelxl_version_number 2016/6
_shelx_space_group_comment
;
The symmetry employed for this shelxl refinement is uniquely defined
by the following loop, which should always be used as a source of
symmetry information in preference to the above space-group names.
They are only intended as comments.
;
_olex2_refinement_description
;
1. Fixed Uiso
 At 1.2 times of:
  All C(H) groups, All N(H,H) groups
 At 1.5 times of:
  All C(H,H,H) groups
2.a Riding coordinates:
 N2(H2A,H2B)
2.b Ternary CH refined with riding coordinates:
 C38(H38), C39(H39)
2.c Aromatic/amide H refined with riding coordinates:
 C8(H8), C45(H45), C44(H44), C43(H43), C42(H42), C20(H20), C21(H21), C22(H22),
 C23(H23), C24(H24), C26(H26), C27(H27), C28(H28), C29(H29), C30(H30), C32(H32),
  C33(H33), C34(H34), C35(H35), C36(H36), C2(H2), C3(H3), C4(H4), C5(H5),
 C6(H6), C12(H12), C11(H11), C10(H10), C9(H9), C14(H14), C15(H15), C16(H16),
 C17(H17), C18(H18), C51(H51), C46(H46), C48(H48), C49(H49), C50(H50), C53(H53),
  C58(H58), C57(H57), C55(H55), C56(H56)
2.d Idealised Me refined as rotating group:
 C40(H40A,H40B,H40C), C41(H41A,H41B,H41C), C52(H52A,H52B,H52C), C59(H59A,H59B,
 H59C)
;
_olex2_submission_special_instructions 'No special instructions were received'

loop_
_space_group_symop_operation_xyz
'x, y, z'
'-x+1/2, -y, z+1/2'
'x+1/2, -y+1/2, -z'
'-x, y+1/2, -z+1/2'

loop_
_atom_site_label
_atom_site_type_symbol
_atom_site_fract_x
_atom_site_fract_y
_atom_site_fract_z
_atom_site_U_iso_or_equiv
_atom_site_adp_type
_atom_site_occupancy
_atom_site_site_symmetry_order
_atom_site_calc_flag
_atom_site_refinement_flags_posn
Ru1 Ru 0.42080(2) 0.83544(2) 0.14780(2) 0.01207(6) Uani 1 1 d .
Cl1 Cl 0.33587(6) 0.79516(6) 0.20663(2) 0.01834(13) Uani 1 1 d .
Cl2 Cl 0.22129(6) 0.89627(6) 0.12800(2) 0.01740(13) Uani 1 1 d .
P1 P 0.38769(6) 0.64872(6) 0.13390(2) 0.01339(13) Uani 1 1 d .
P2 P 0.50794(6) 0.89834(6) 0.09720(2) 0.01325(13) Uani 1 1 d .
N2 N 0.5848(2) 0.80573(17) 0.17555(5) 0.0148(4) Uani 1 1 d .
H2A H 0.566968 0.771791 0.196153 0.018 Uiso 1 1 d R
H2B H 0.632868 0.758491 0.163023 0.018 Uiso 1 1 d R
N1 N 0.45528(19) 0.99329(19) 0.17132(5) 0.0141(4) Uani 1 1 d .
C38 C 0.6531(2) 0.9116(2) 0.18253(6) 0.0140(5) Uani 1 1 d .
H38 H 0.694115 0.931904 0.160145 0.017 Uiso 1 1 calc R
C40 C 0.8539(3) 0.8189(3) 0.19647(8) 0.0228(6) Uani 1 1 d .
H40A H 0.819371 0.743589 0.194287 0.034 Uiso 1 1 calc GR
H40B H 0.921817 0.817460 0.213060 0.034 Uiso 1 1 calc GR
H40C H 0.883550 0.844034 0.173703 0.034 Uiso 1 1 calc GR
C39 C 0.7552(2) 0.8998(2) 0.20959(7) 0.0170(5) Uani 1 1 d .
H39 H 0.793810 0.974954 0.212569 0.020 Uiso 1 1 calc R
C41 C 0.7092(3) 0.8617(3) 0.24529(7) 0.0257(7) Uani 1 1 d .
H41A H 0.642220 0.910361 0.252769 0.039 Uiso 1 1 calc GR
H41B H 0.775921 0.866108 0.262227 0.039 Uiso 1 1 calc GR
H41C H 0.680161 0.784350 0.243744 0.039 Uiso 1 1 calc GR
C1 C 0.2542(2) 0.5765(2) 0.15232(7) 0.0163(5) Uani 1 1 d .
C8 C 0.6119(2) 0.5245(2) 0.13735(7) 0.0174(5) Uani 1 1 d .
H8 H 0.615838 0.528092 0.112660 0.021 Uiso 1 1 calc R
C37 C 0.5610(2) 1.0025(2) 0.18941(6) 0.0153(5) Uani 1 1 d .
C45 C 0.3747(2) 1.0776(2) 0.17290(7) 0.0174(5) Uani 1 1 d .
H45 H 0.300521 1.071113 0.160270 0.021 Uiso 1 1 calc R
C44 C 0.3951(2) 1.1740(3) 0.19223(7) 0.0206(5) Uani 1 1 d .
H44 H 0.337594 1.233411 0.192136 0.025 Uiso 1 1 calc R
C43 C 0.5012(3) 1.1815(2) 0.21166(7) 0.0214(6) Uani 1 1 d .
H43 H 0.516663 1.245543 0.225633 0.026 Uiso 1 1 calc R
C42 C 0.5844(3) 1.0945(2) 0.21045(7) 0.0186(5) Uani 1 1 d .
H42 H 0.657010 1.097714 0.223910 0.022 Uiso 1 1 calc R
C19 C 0.4477(2) 0.8620(2) 0.05386(6) 0.0162(5) Uani 1 1 d .
C20 C 0.3272(2) 0.8268(2) 0.05050(7) 0.0184(5) Uani 1 1 d .
H20 H 0.278221 0.818592 0.070739 0.022 Uiso 1 1 calc R
C21 C 0.2776(3) 0.8033(3) 0.01800(7) 0.0226(6) Uani 1 1 d .
H21 H 0.195059 0.779926 0.016132 0.027 Uiso 1 1 calc R
C22 C 0.3484(3) 0.8140(3) -0.01163(7) 0.0241(6) Uani 1 1 d .
H22 H 0.314964 0.797454 -0.033856 0.029 Uiso 1 1 calc R
C23 C 0.4689(3) 0.8493(3) -0.00867(7) 0.0245(6) Uani 1 1 d .
H23 H 0.517883 0.856708 -0.028956 0.029 Uiso 1 1 calc R
C24 C 0.5180(3) 0.8736(2) 0.02383(7) 0.0200(6) Uani 1 1 d .
H24 H 0.600128 0.898230 0.025602 0.024 Uiso 1 1 calc R
C25 C 0.6736(2) 0.8733(2) 0.09189(7) 0.0155(5) Uani 1 1 d .
C26 C 0.7550(3) 0.9496(3) 0.07688(7) 0.0216(6) Uani 1 1 d .
H26 H 0.724887 1.017172 0.067053 0.026 Uiso 1 1 calc R
C27 C 0.8802(3) 0.9272(3) 0.07623(8) 0.0263(7) Uani 1 1 d .
H27 H 0.934513 0.979903 0.066085 0.032 Uiso 1 1 calc R
C28 C 0.9258(3) 0.8284(3) 0.09032(7) 0.0264(6) Uani 1 1 d .
H28 H 1.011132 0.814693 0.090618 0.032 Uiso 1 1 calc R
C29 C 0.8458(3) 0.7506(3) 0.10386(7) 0.0223(6) Uani 1 1 d .
H29 H 0.875793 0.681569 0.112617 0.027 Uiso 1 1 calc R
C30 C 0.7211(2) 0.7731(2) 0.10473(7) 0.0170(5) Uani 1 1 d .
H30 H 0.667227 0.718903 0.114268 0.020 Uiso 1 1 calc R
C31 C 0.4984(3) 1.0517(2) 0.09485(7) 0.0164(5) Uani 1 1 d .
C32 C 0.3985(3) 1.1016(2) 0.07863(7) 0.0209(6) Uani 1 1 d .
H32 H 0.338921 1.056020 0.067616 0.025 Uiso 1 1 calc R
C33 C 0.3852(3) 1.2178(3) 0.07839(8) 0.0254(6) Uani 1 1 d .
H33 H 0.317082 1.250735 0.067080 0.030 Uiso 1 1 calc R
C34 C 0.4708(3) 1.2850(3) 0.09452(8) 0.0241(6) Uani 1 1 d .
H34 H 0.462376 1.364110 0.094011 0.029 Uiso 1 1 calc R
C35 C 0.5684(3) 1.2365(2) 0.11136(7) 0.0218(6) Uani 1 1 d .
H35 H 0.626385 1.282593 0.122826 0.026 Uiso 1 1 calc R
C36 C 0.5831(3) 1.1209(2) 0.11181(7) 0.0192(5) Uani 1 1 d .
H36 H 0.650616 1.088717 0.123631 0.023 Uiso 1 1 calc R
C2 C 0.2571(2) 0.4592(2) 0.15492(7) 0.0180(5) Uani 1 1 d .
H2 H 0.330523 0.420166 0.150028 0.022 Uiso 1 1 calc R
C3 C 0.1535(3) 0.3999(2) 0.16457(7) 0.0207(6) Uani 1 1 d .
H3 H 0.155717 0.320556 0.165875 0.025 Uiso 1 1 calc R
C4 C 0.0462(3) 0.4575(3) 0.17234(8) 0.0232(6) Uani 1 1 d .
H4 H -0.024767 0.417460 0.179122 0.028 Uiso 1 1 calc R
C5 C 0.0436(3) 0.5733(3) 0.17013(8) 0.0242(6) Uani 1 1 d .
H5 H -0.029541 0.612310 0.175454 0.029 Uiso 1 1 calc R
C6 C 0.1467(3) 0.6328(2) 0.16021(7) 0.0197(6) Uani 1 1 d .
H6 H 0.143847 0.712090 0.158827 0.024 Uiso 1 1 calc R
C7 C 0.5099(2) 0.5659(2) 0.15474(7) 0.0148(5) Uani 1 1 d .
C12 C 0.5048(3) 0.5555(2) 0.19107(7) 0.0185(5) Uani 1 1 d .
H12 H 0.435139 0.581881 0.203260 0.022 Uiso 1 1 calc R
C11 C 0.5999(3) 0.5072(2) 0.20945(7) 0.0213(6) Uani 1 1 d .
H11 H 0.594837 0.499565 0.234030 0.026 Uiso 1 1 calc R
C10 C 0.7028(3) 0.4701(3) 0.19178(8) 0.0228(6) Uani 1 1 d .
H10 H 0.769365 0.439282 0.204366 0.027 Uiso 1 1 calc R
C9 C 0.7083(3) 0.4780(2) 0.15607(8) 0.0216(6) Uani 1 1 d .
H9 H 0.778304 0.451427 0.144075 0.026 Uiso 1 1 calc R
C13 C 0.3788(2) 0.5927(2) 0.08902(7) 0.0157(5) Uani 1 1 d .
C14 C 0.2723(3) 0.5399(2) 0.07701(7) 0.0198(6) Uani 1 1 d .
H14 H 0.203530 0.533910 0.091935 0.024 Uiso 1 1 calc R
C15 C 0.2667(3) 0.4962(3) 0.04330(8) 0.0247(6) Uani 1 1 d .
H15 H 0.193956 0.461284 0.035388 0.030 Uiso 1 1 calc R
C16 C 0.3663(3) 0.5035(3) 0.02144(8) 0.0277(7) Uani 1 1 d .
H16 H 0.363203 0.470940 -0.001111 0.033 Uiso 1 1 calc R
C17 C 0.4710(3) 0.5586(3) 0.03242(8) 0.0235(6) Uani 1 1 d .
H17 H 0.539012 0.565187 0.017218 0.028 Uiso 1 1 calc R
C18 C 0.4761(3) 0.6040(2) 0.06578(7) 0.0184(5) Uani 1 1 d .
H18 H 0.547015 0.643539 0.072872 0.022 Uiso 1 1 calc R
C51 C 1.0596(4) 0.1981(5) 0.06739(13) 0.0627(14) Uani 1 1 d .
H51 H 1.097114 0.155577 0.085333 0.075 Uiso 1 1 calc R
C46 C 0.9720(5) 0.2771(4) 0.07561(12) 0.0598(13) Uani 1 1 d .
H46 H 0.950759 0.289124 0.099305 0.072 Uiso 1 1 calc R
C52 C 0.8163(6) 0.4220(4) 0.05938(14) 0.0725(16) Uani 1 1 d .
H52A H 0.786765 0.458583 0.038163 0.109 Uiso 1 1 calc GR
H52B H 0.849639 0.478384 0.075264 0.109 Uiso 1 1 calc GR
H52C H 0.748591 0.382856 0.070759 0.109 Uiso 1 1 calc GR
C47 C 0.9151(4) 0.3385(4) 0.05004(10) 0.0518(10) Uani 1 1 d .
C48 C 0.9504(4) 0.3225(4) 0.01580(10) 0.0505(10) Uani 1 1 d .
H48 H 0.914510 0.366250 -0.002140 0.061 Uiso 1 1 calc R
C49 C 1.0387(4) 0.2424(5) 0.00743(12) 0.0560(12) Uani 1 1 d .
H49 H 1.061164 0.230666 -0.016188 0.067 Uiso 1 1 calc R
C50 C 1.0925(4) 0.1811(4) 0.03306(12) 0.0599(12) Uani 1 1 d .
H50 H 1.152480 0.126765 0.027364 0.072 Uiso 1 1 calc R
C59 C 1.1206(4) 0.0187(4) 0.23312(13) 0.0536(12) Uani 1 1 d .
H59A H 1.181197 0.069908 0.243047 0.080 Uiso 1 1 calc GR
H59B H 1.161109 -0.033613 0.217242 0.080 Uiso 1 1 calc GR
H59C H 1.080903 -0.023114 0.251905 0.080 Uiso 1 1 calc GR
C54 C 1.0267(3) 0.0847(3) 0.21346(9) 0.0292(7) Uani 1 1 d .
C53 C 0.9492(3) 0.1577(3) 0.23124(8) 0.0275(6) Uani 1 1 d .
H53 H 0.958326 0.166942 0.255676 0.033 Uiso 1 1 calc R
C58 C 0.8602(3) 0.2163(3) 0.21402(8) 0.0269(6) Uani 1 1 d .
H58 H 0.809487 0.266746 0.226499 0.032 Uiso 1 1 calc R
C57 C 0.8441(3) 0.2024(3) 0.17867(9) 0.0296(7) Uani 1 1 d .
H57 H 0.781826 0.242612 0.166839 0.035 Uiso 1 1 calc R
C55 C 1.0111(3) 0.0718(3) 0.17800(9) 0.0313(7) Uani 1 1 d .
H55 H 1.063581 0.023195 0.165397 0.038 Uiso 1 1 calc R
C56 C 0.9189(3) 0.1297(3) 0.16048(8) 0.0330(7) Uani 1 1 d .
H56 H 0.907679 0.119174 0.136174 0.040 Uiso 1 1 calc R

loop_
_atom_site_aniso_label
_atom_site_aniso_U_11
_atom_site_aniso_U_22
_atom_site_aniso_U_33
_atom_site_aniso_U_23
_atom_site_aniso_U_13
_atom_site_aniso_U_12
Ru1 0.01183(9) 0.01161(9) 0.01277(9) -0.00065(8) -0.00034(7) 0.00005(8)
Cl1 0.0196(3) 0.0198(3) 0.0156(3) 0.0003(2) 0.0028(2) -0.0012(3)
Cl2 0.0136(3) 0.0184(3) 0.0202(3) -0.0019(3) -0.0017(2) 0.0023(2)
P1 0.0128(3) 0.0119(3) 0.0155(3) -0.0005(2) -0.0003(2) -0.0003(2)
P2 0.0138(3) 0.0123(3) 0.0136(3) -0.0001(2) -0.0009(2) -0.0004(2)
N2 0.0167(10) 0.0126(10) 0.0152(9) 0.0001(8) -0.0022(9) -0.0012(9)
N1 0.0135(10) 0.0137(11) 0.0151(10) -0.0006(8) 0.0004(8) -0.0009(8)
C38 0.0144(12) 0.0145(12) 0.0131(11) 0.0007(9) -0.0009(9) -0.0024(10)
C40 0.0185(13) 0.0227(16) 0.0271(14) -0.0013(12) -0.0063(11) 0.0040(12)
C39 0.0167(12) 0.0172(13) 0.0173(12) 0.0001(10) -0.0025(10) -0.0008(11)
C41 0.0267(14) 0.0321(18) 0.0183(13) 0.0032(12) -0.0045(11) -0.0007(13)
C1 0.0155(12) 0.0179(13) 0.0155(12) 0.0010(10) -0.0021(10) -0.0034(10)
C8 0.0184(13) 0.0138(13) 0.0200(12) -0.0005(10) -0.0006(10) -0.0013(10)
C37 0.0163(13) 0.0154(12) 0.0140(11) 0.0015(9) 0.0015(9) 0.0001(10)
C45 0.0168(12) 0.0168(14) 0.0186(12) -0.0016(10) 0.0003(10) 0.0020(10)
C44 0.0211(13) 0.0172(13) 0.0234(12) -0.0041(11) 0.0008(10) 0.0039(11)
C43 0.0255(14) 0.0161(14) 0.0224(13) -0.0062(11) 0.0007(11) -0.0008(11)
C42 0.0172(12) 0.0196(13) 0.0188(12) -0.0018(10) -0.0007(11) -0.0033(12)
C19 0.0218(13) 0.0129(13) 0.0139(11) -0.0011(9) -0.0026(9) 0.0029(10)
C20 0.0215(13) 0.0159(13) 0.0177(12) 0.0012(11) -0.0012(10) 0.0004(12)
C21 0.0230(14) 0.0221(15) 0.0229(13) -0.0025(11) -0.0056(11) 0.0009(11)
C22 0.0327(15) 0.0240(17) 0.0157(12) -0.0029(11) -0.0060(11) 0.0030(13)
C23 0.0310(15) 0.0275(17) 0.0149(12) -0.0003(12) 0.0019(11) 0.0029(13)
C24 0.0204(13) 0.0195(14) 0.0202(13) -0.0002(11) 0.0000(11) 0.0004(11)
C25 0.0154(12) 0.0172(13) 0.0138(11) -0.0024(10) -0.0001(10) 0.0000(10)
C26 0.0203(14) 0.0235(15) 0.0210(13) -0.0024(12) 0.0019(11) -0.0034(12)
C27 0.0167(13) 0.0347(18) 0.0277(15) -0.0052(13) 0.0041(11) -0.0085(12)
C28 0.0144(11) 0.0402(17) 0.0246(13) -0.0095(13) -0.0021(11) 0.0007(15)
C29 0.0207(14) 0.0273(15) 0.0189(13) -0.0059(11) -0.0031(11) 0.0049(12)
C30 0.0184(13) 0.0190(14) 0.0137(12) -0.0031(10) 0.0008(10) 0.0009(11)
C31 0.0205(13) 0.0120(12) 0.0166(12) 0.0009(10) 0.0025(10) -0.0003(10)
C32 0.0226(15) 0.0160(13) 0.0239(13) -0.0022(11) -0.0025(11) -0.0012(11)
C33 0.0272(15) 0.0192(15) 0.0297(15) 0.0014(12) -0.0054(12) 0.0040(12)
C34 0.0300(15) 0.0144(13) 0.0277(15) 0.0003(12) 0.0034(12) 0.0032(12)
C35 0.0263(15) 0.0156(13) 0.0233(13) -0.0011(10) -0.0015(12) -0.0061(12)
C36 0.0220(13) 0.0177(13) 0.0178(12) 0.0020(10) -0.0024(11) -0.0002(12)
C2 0.0150(12) 0.0178(13) 0.0212(13) 0.0007(10) -0.0021(10) -0.0008(10)
C3 0.0197(13) 0.0179(14) 0.0244(13) 0.0043(11) -0.0023(11) -0.0038(11)
C4 0.0168(13) 0.0255(16) 0.0274(14) 0.0039(12) 0.0001(11) -0.0054(11)
C5 0.0154(13) 0.0267(16) 0.0305(15) 0.0001(13) 0.0015(11) 0.0012(11)
C6 0.0191(13) 0.0178(14) 0.0222(12) -0.0007(10) 0.0003(10) 0.0005(10)
C7 0.0130(11) 0.0098(11) 0.0217(13) 0.0000(10) -0.0028(10) -0.0029(9)
C12 0.0182(13) 0.0148(13) 0.0225(13) -0.0005(11) 0.0002(11) 0.0000(11)
C11 0.0266(15) 0.0186(14) 0.0188(12) 0.0014(11) -0.0044(11) 0.0011(12)
C10 0.0189(14) 0.0202(15) 0.0294(15) 0.0000(12) -0.0067(11) 0.0027(11)
C9 0.0158(12) 0.0175(14) 0.0316(15) -0.0020(11) -0.0004(11) 0.0006(11)
C13 0.0197(12) 0.0117(12) 0.0158(12) 0.0000(10) -0.0025(10) 0.0020(10)
C14 0.0219(14) 0.0168(14) 0.0208(13) 0.0019(11) -0.0028(11) -0.0010(11)
C15 0.0304(16) 0.0191(15) 0.0246(14) -0.0021(12) -0.0081(12) -0.0040(13)
C16 0.0412(18) 0.0226(16) 0.0191(13) -0.0041(12) -0.0037(12) 0.0026(14)
C17 0.0293(16) 0.0208(15) 0.0203(13) 0.0011(12) 0.0023(11) 0.0042(12)
C18 0.0196(13) 0.0142(13) 0.0215(13) 0.0008(11) -0.0015(10) 0.0017(11)
C51 0.053(3) 0.073(3) 0.062(3) 0.019(2) -0.011(2) -0.027(3)
C46 0.073(3) 0.061(3) 0.045(2) 0.010(2) 0.012(2) -0.021(3)
C52 0.104(4) 0.051(3) 0.063(3) 0.008(2) 0.039(3) 0.003(3)
C47 0.073(3) 0.037(2) 0.045(2) 0.0027(18) 0.013(2) -0.020(3)
C48 0.062(3) 0.050(2) 0.0399(19) -0.0073(19) 0.0002(18) -0.011(2)
C49 0.048(2) 0.076(3) 0.044(2) -0.022(2) -0.0085(18) -0.011(2)
C50 0.038(2) 0.067(3) 0.074(3) -0.012(3) -0.013(2) -0.015(2)
C59 0.0293(19) 0.051(3) 0.081(3) 0.024(2) -0.0089(19) 0.0045(18)
C54 0.0187(14) 0.0270(17) 0.0417(18) 0.0071(14) -0.0005(13) -0.0020(13)
C53 0.0283(15) 0.0260(16) 0.0283(14) -0.0019(13) -0.0016(11) -0.0081(13)
C58 0.0276(15) 0.0180(15) 0.0350(16) -0.0019(13) 0.0047(13) -0.0018(12)
C57 0.0274(15) 0.0233(15) 0.0380(17) 0.0091(13) -0.0072(13) -0.0031(13)
C55 0.0303(17) 0.0221(16) 0.0415(18) -0.0017(14) 0.0160(15) -0.0020(13)
C56 0.0432(18) 0.0321(17) 0.0236(13) 0.0008(12) 0.0050(15) -0.0126(16)

loop_
_atom_type_symbol
_atom_type_description
_atom_type_scat_dispersion_real
_atom_type_scat_dispersion_imag
_atom_type_scat_source
C C 0.0033 0.0016 'International Tables Vol C Tables 4.2.6.8 and 6.1.1.4'
H H 0.0000 0.0000 'International Tables Vol C Tables 4.2.6.8 and 6.1.1.4'
Cl Cl 0.1484 0.1585 'International Tables Vol C Tables 4.2.6.8 and 6.1.1.4'
N N 0.0061 0.0033 'International Tables Vol C Tables 4.2.6.8 and 6.1.1.4'
P P 0.1023 0.0942 'International Tables Vol C Tables 4.2.6.8 and 6.1.1.4'
Ru Ru -1.2594 0.8363 'International Tables Vol C Tables 4.2.6.8 and 6.1.1.4'

loop_
_geom_angle_atom_site_label_1
_geom_angle_atom_site_label_2
_geom_angle_atom_site_label_3
_geom_angle
Cl2 Ru1 Cl1 90.28(2)
P1 Ru1 Cl1 87.96(2)
P1 Ru1 Cl2 94.30(2)
P2 Ru1 Cl1 171.20(2)
P2 Ru1 Cl2 90.69(2)
P2 Ru1 P1 100.69(2)
N2 Ru1 Cl1 80.14(6)
N2 Ru1 Cl2 166.39(6)
N2 Ru1 P1 95.00(6)
N2 Ru1 P2 97.32(6)
N2 Ru1 N1 77.53(8)
N1 Ru1 Cl1 81.52(6)
N1 Ru1 Cl2 91.58(6)
N1 Ru1 P1 167.97(6)
N1 Ru1 P2 89.71(6)
C1 P1 Ru1 119.12(9)
C1 P1 C7 99.16(12)
C1 P1 C13 98.41(12)
C7 P1 Ru1 107.54(8)
C7 P1 C13 104.33(12)
C13 P1 Ru1 124.71(9)
C19 P2 Ru1 122.61(9)
C19 P2 C25 102.37(12)
C25 P2 Ru1 116.70(9)
C31 P2 Ru1 110.17(9)
C31 P2 C19 99.79(12)
C31 P2 C25 102.21(13)
Ru1 N2 H2A 109.2
Ru1 N2 H2B 109.2
H2A N2 H2B 107.9
C38 N2 Ru1 111.94(15)
C38 N2 H2A 109.2
C38 N2 H2B 109.2
C37 N1 Ru1 116.20(18)
C45 N1 Ru1 124.66(18)
C45 N1 C37 118.6(2)
N2 C38 H38 106.1
N2 C38 C39 114.2(2)
N2 C38 C37 107.8(2)
C39 C38 H38 106.1
C37 C38 H38 106.1
C37 C38 C39 115.9(2)
H40A C40 H40B 109.5
H40A C40 H40C 109.5
H40B C40 H40C 109.5
C39 C40 H40A 109.5
C39 C40 H40B 109.5
C39 C40 H40C 109.5
C38 C39 C40 110.5(2)
C38 C39 H39 107.7
C40 C39 H39 107.7
C41 C39 C38 113.2(2)
C41 C39 C40 109.8(2)
C41 C39 H39 107.7
C39 C41 H41A 109.5
C39 C41 H41B 109.5
C39 C41 H41C 109.5
H41A C41 H41B 109.5
H41A C41 H41C 109.5
H41B C41 H41C 109.5
C2 C1 P1 118.5(2)
C6 C1 P1 122.0(2)
C6 C1 C2 119.1(2)
C7 C8 H8 119.9
C7 C8 C9 120.2(2)
C9 C8 H8 119.9
N1 C37 C38 115.2(2)
N1 C37 C42 121.4(3)
C42 C37 C38 123.3(2)
N1 C45 H45 118.6
N1 C45 C44 122.7(3)
C44 C45 H45 118.6
C45 C44 H44 120.7
C43 C44 C45 118.5(3)
C43 C44 H44 120.7
C44 C43 H43 120.4
C42 C43 C44 119.1(3)
C42 C43 H43 120.4
C37 C42 H42 120.2
C43 C42 C37 119.5(3)
C43 C42 H42 120.2
C20 C19 P2 119.7(2)
C20 C19 C24 118.6(2)
C24 C19 P2 121.7(2)
C19 C20 H20 119.5
C21 C20 C19 121.0(3)
C21 C20 H20 119.5
C20 C21 H21 120.0
C22 C21 C20 120.0(3)
C22 C21 H21 120.0
C21 C22 H22 120.2
C21 C22 C23 119.6(3)
C23 C22 H22 120.2
C22 C23 H23 119.9
C24 C23 C22 120.3(3)
C24 C23 H23 119.9
C19 C24 H24 119.7
C23 C24 C19 120.5(3)
C23 C24 H24 119.7
C26 C25 P2 124.4(2)
C30 C25 P2 117.7(2)
C30 C25 C26 117.8(3)
C25 C26 H26 119.7
C27 C26 C25 120.5(3)
C27 C26 H26 119.7
C26 C27 H27 119.7
C28 C27 C26 120.5(3)
C28 C27 H27 119.7
C27 C28 H28 120.3
C29 C28 C27 119.3(3)
C29 C28 H28 120.3
C28 C29 H29 119.9
C28 C29 C30 120.2(3)
C30 C29 H29 119.9
C25 C30 H30 119.2
C29 C30 C25 121.5(3)
C29 C30 H30 119.2
C32 C31 P2 119.5(2)
C32 C31 C36 118.4(2)
C36 C31 P2 121.8(2)
C31 C32 H32 119.7
C31 C32 C33 120.7(3)
C33 C32 H32 119.7
C32 C33 H33 119.8
C34 C33 C32 120.3(3)
C34 C33 H33 119.8
C33 C34 H34 120.2
C35 C34 C33 119.5(3)
C35 C34 H34 120.2
C34 C35 H35 119.5
C34 C35 C36 120.9(3)
C36 C35 H35 119.5
C31 C36 H36 119.9
C35 C36 C31 120.2(3)
C35 C36 H36 119.9
C1 C2 H2 119.7
C3 C2 C1 120.7(3)
C3 C2 H2 119.7
C2 C3 H3 120.2
C2 C3 C4 119.7(3)
C4 C3 H3 120.2
C3 C4 H4 120.1
C5 C4 C3 119.8(3)
C5 C4 H4 120.1
C4 C5 H5 119.7
C4 C5 C6 120.7(3)
C6 C5 H5 119.7
C1 C6 H6 119.9
C5 C6 C1 120.1(3)
C5 C6 H6 119.9
C8 C7 P1 124.4(2)
C8 C7 C12 118.5(2)
C12 C7 P1 116.7(2)
C7 C12 H12 119.5
C11 C12 C7 120.9(3)
C11 C12 H12 119.5
C12 C11 H11 120.1
C12 C11 C10 119.7(3)
C10 C11 H11 120.1
C11 C10 H10 120.0
C9 C10 C11 120.0(3)
C9 C10 H10 120.0
C8 C9 H9 119.7
C10 C9 C8 120.5(3)
C10 C9 H9 119.7
C14 C13 P1 120.8(2)
C18 C13 P1 121.3(2)
C18 C13 C14 117.9(2)
C13 C14 H14 119.7
C15 C14 C13 120.6(3)
C15 C14 H14 119.7
C14 C15 H15 119.8
C16 C15 C14 120.3(3)
C16 C15 H15 119.8
C15 C16 H16 120.0
C15 C16 C17 120.0(3)
C17 C16 H16 120.0
C16 C17 H17 120.1
C16 C17 C18 119.8(3)
C18 C17 H17 120.1
C13 C18 H18 119.3
C17 C18 C13 121.3(3)
C17 C18 H18 119.3
C46 C51 H51 120.0
C50 C51 H51 120.0
C50 C51 C46 120.0(5)
C51 C46 H46 119.5
C47 C46 C51 121.1(4)
C47 C46 H46 119.5
H52A C52 H52B 109.5
H52A C52 H52C 109.5
H52B C52 H52C 109.5
C47 C52 H52A 109.5
C47 C52 H52B 109.5
C47 C52 H52C 109.5
C46 C47 C52 120.4(4)
C46 C47 C48 118.5(5)
C48 C47 C52 121.0(4)
C47 C48 H48 119.8
C47 C48 C49 120.4(4)
C49 C48 H48 119.8
C48 C49 H49 119.9
C50 C49 C48 120.1(4)
C50 C49 H49 119.9
C51 C50 H50 120.1
C49 C50 C51 119.9(5)
C49 C50 H50 120.1
H59A C59 H59B 109.5
H59A C59 H59C 109.5
H59B C59 H59C 109.5
C54 C59 H59A 109.5
C54 C59 H59B 109.5
C54 C59 H59C 109.5
C53 C54 C59 120.0(3)
C55 C54 C59 121.5(3)
C55 C54 C53 118.5(3)
C54 C53 H53 119.5
C58 C53 C54 121.1(3)
C58 C53 H53 119.5
C53 C58 H58 119.8
C53 C58 C57 120.3(3)
C57 C58 H58 119.8
C58 C57 H57 120.1
C58 C57 C56 119.7(3)
C56 C57 H57 120.1
C54 C55 H55 119.7
C54 C55 C56 120.6(3)
C56 C55 H55 119.7
C57 C56 C55 119.8(3)
C57 C56 H56 120.1
C55 C56 H56 120.1

loop_
_geom_bond_atom_site_label_1
_geom_bond_atom_site_label_2
_geom_bond_distance
Ru1 Cl1 2.4905(6)
Ru1 Cl2 2.4274(6)
Ru1 P1 2.3229(7)
Ru1 P2 2.2921(7)
Ru1 N2 2.120(2)
Ru1 N1 2.126(2)
P1 C1 1.841(3)
P1 C7 1.848(3)
P1 C13 1.851(3)
P2 C19 1.843(3)
P2 C25 1.852(3)
P2 C31 1.838(3)
N2 H2A 0.9102
N2 H2B 0.9100
N2 C38 1.494(3)
N1 C37 1.356(3)
N1 C45 1.342(3)
C38 H38 1.0000
C38 C39 1.533(3)
C38 C37 1.507(4)
C40 H40A 0.9800
C40 H40B 0.9800
C40 H40C 0.9800
C40 C39 1.536(4)
C39 H39 1.0000
C39 C41 1.530(4)
C41 H41A 0.9800
C41 H41B 0.9800
C41 H41C 0.9800
C1 C2 1.405(4)
C1 C6 1.391(4)
C8 H8 0.9500
C8 C7 1.393(4)
C8 C9 1.394(4)
C37 C42 1.389(4)
C45 H45 0.9500
C45 C44 1.388(4)
C44 H44 0.9500
C44 C43 1.385(4)
C43 H43 0.9500
C43 C42 1.384(4)
C42 H42 0.9500
C19 C20 1.392(4)
C19 C24 1.394(4)
C20 H20 0.9500
C20 C21 1.390(4)
C21 H21 0.9500
C21 C22 1.383(4)
C22 H22 0.9500
C22 C23 1.392(4)
C23 H23 0.9500
C23 C24 1.390(4)
C24 H24 0.9500
C25 C26 1.400(4)
C25 C30 1.397(4)
C26 H26 0.9500
C26 C27 1.399(4)
C27 H27 0.9500
C27 C28 1.392(5)
C28 H28 0.9500
C28 C29 1.380(4)
C29 H29 0.9500
C29 C30 1.393(4)
C30 H30 0.9500
C31 C32 1.393(4)
C31 C36 1.404(4)
C32 H32 0.9500
C32 C33 1.396(4)
C33 H33 0.9500
C33 C34 1.382(4)
C34 H34 0.9500
C34 C35 1.379(4)
C35 H35 0.9500
C35 C36 1.390(4)
C36 H36 0.9500
C2 H2 0.9500
C2 C3 1.389(4)
C3 H3 0.9500
C3 C4 1.395(4)
C4 H4 0.9500
C4 C5 1.387(4)
C5 H5 0.9500
C5 C6 1.389(4)
C6 H6 0.9500
C7 C12 1.402(4)
C12 H12 0.9500
C12 C11 1.385(4)
C11 H11 0.9500
C11 C10 1.389(4)
C10 H10 0.9500
C10 C9 1.376(4)
C9 H9 0.9500
C13 C14 1.406(4)
C13 C18 1.397(4)
C14 H14 0.9500
C14 C15 1.397(4)
C15 H15 0.9500
C15 C16 1.380(5)
C16 H16 0.9500
C16 C17 1.389(5)
C17 H17 0.9500
C17 C18 1.393(4)
C18 H18 0.9500
C51 H51 0.9500
C51 C46 1.383(7)
C51 C50 1.382(7)
C46 H46 0.9500
C46 C47 1.375(7)
C52 H52A 0.9800
C52 H52B 0.9800
C52 H52C 0.9800
C52 C47 1.516(7)
C47 C48 1.384(5)
C48 H48 0.9500
C48 C49 1.400(7)
C49 H49 0.9500
C49 C50 1.361(7)
C50 H50 0.9500
C59 H59A 0.9800
C59 H59B 0.9800
C59 H59C 0.9800
C59 C54 1.501(5)
C54 C53 1.396(5)
C54 C55 1.381(5)
C53 H53 0.9500
C53 C58 1.371(4)
C58 H58 0.9500
C58 C57 1.379(5)
C57 H57 0.9500
C57 C56 1.385(5)
C55 H55 0.9500
C55 C56 1.397(5)
C56 H56 0.9500

loop_
_geom_torsion_atom_site_label_1
_geom_torsion_atom_site_label_2
_geom_torsion_atom_site_label_3
_geom_torsion_atom_site_label_4
_geom_torsion
Ru1 P1 C1 C2 -156.85(18)
Ru1 P1 C1 C6 30.1(3)
Ru1 P1 C7 C8 -101.4(2)
Ru1 P1 C7 C12 71.3(2)
Ru1 P1 C13 C14 -119.3(2)
Ru1 P1 C13 C18 59.0(3)
Ru1 P2 C19 C20 21.0(3)
Ru1 P2 C19 C24 -161.86(19)
Ru1 P2 C25 C26 -141.2(2)
Ru1 P2 C25 C30 36.7(2)
Ru1 P2 C31 C32 -91.5(2)
Ru1 P2 C31 C36 82.4(2)
Ru1 N2 C38 C39 166.20(17)
Ru1 N2 C38 C37 35.9(2)
Ru1 N1 C37 C38 15.5(3)
Ru1 N1 C37 C42 -169.50(19)
Ru1 N1 C45 C44 171.7(2)
P1 C1 C2 C3 -172.0(2)
P1 C1 C6 C5 172.3(2)
P1 C7 C12 C11 -171.9(2)
P1 C13 C14 C15 -179.0(2)
P1 C13 C18 C17 177.8(2)
P2 C19 C20 C21 177.3(2)
P2 C19 C24 C23 -177.8(2)
P2 C25 C26 C27 175.3(2)
P2 C25 C30 C29 -175.8(2)
P2 C31 C32 C33 176.0(2)
P2 C31 C36 C35 -175.8(2)
N2 C38 C39 C40 63.5(3)
N2 C38 C39 C41 -60.1(3)
N2 C38 C37 N1 -33.5(3)
N2 C38 C37 C42 151.6(2)
N1 C37 C42 C43 -3.3(4)
N1 C45 C44 C43 -2.4(4)
C38 C37 C42 C43 171.3(2)
C39 C38 C37 N1 -162.8(2)
C39 C38 C37 C42 22.2(4)
C1 P1 C7 C8 134.0(2)
C1 P1 C7 C12 -53.3(2)
C1 P1 C13 C14 15.2(2)
C1 P1 C13 C18 -166.5(2)
C1 C2 C3 C4 -1.1(4)
C8 C7 C12 C11 1.3(4)
C37 N1 C45 C44 0.2(4)
C37 C38 C39 C40 -170.3(2)
C37 C38 C39 C41 66.0(3)
C45 N1 C37 C38 -172.3(2)
C45 N1 C37 C42 2.7(4)
C45 C44 C43 C42 1.7(4)
C44 C43 C42 C37 1.0(4)
C19 P2 C25 C26 82.1(2)
C19 P2 C25 C30 -100.0(2)
C19 P2 C31 C32 38.7(2)
C19 P2 C31 C36 -147.4(2)
C19 C20 C21 C22 0.5(4)
C20 C19 C24 C23 -0.6(4)
C20 C21 C22 C23 -0.5(5)
C21 C22 C23 C24 0.0(5)
C22 C23 C24 C19 0.6(5)
C24 C19 C20 C21 0.1(4)
C25 P2 C19 C20 154.4(2)
C25 P2 C19 C24 -28.5(3)
C25 P2 C31 C32 143.8(2)
C25 P2 C31 C36 -42.3(3)
C25 C26 C27 C28 0.4(4)
C26 C25 C30 C29 2.2(4)
C26 C27 C28 C29 2.3(4)
C27 C28 C29 C30 -2.7(4)
C28 C29 C30 C25 0.4(4)
C30 C25 C26 C27 -2.6(4)
C31 P2 C19 C20 -100.7(2)
C31 P2 C19 C24 76.4(2)
C31 P2 C25 C26 -21.0(3)
C31 P2 C25 C30 156.9(2)
C31 C32 C33 C34 -0.5(5)
C32 C31 C36 C35 -1.8(4)
C32 C33 C34 C35 -1.1(5)
C33 C34 C35 C36 1.1(5)
C34 C35 C36 C31 0.3(5)
C36 C31 C32 C33 1.9(4)
C2 C1 C6 C5 -0.7(4)
C2 C3 C4 C5 0.5(4)
C3 C4 C5 C6 0.1(5)
C4 C5 C6 C1 0.1(4)
C6 C1 C2 C3 1.3(4)
C7 P1 C1 C2 -40.8(2)
C7 P1 C1 C6 146.1(2)
C7 P1 C13 C14 117.0(2)
C7 P1 C13 C18 -64.7(2)
C7 C8 C9 C10 1.4(4)
C7 C12 C11 C10 1.0(4)
C12 C11 C10 C9 -2.1(4)
C11 C10 C9 C8 0.9(4)
C9 C8 C7 P1 170.1(2)
C9 C8 C7 C12 -2.5(4)
C13 P1 C1 C2 65.3(2)
C13 P1 C1 C6 -107.8(2)
C13 P1 C7 C8 32.8(2)
C13 P1 C7 C12 -154.5(2)
C13 C14 C15 C16 0.5(5)
C14 C13 C18 C17 -3.9(4)
C14 C15 C16 C17 -2.6(5)
C15 C16 C17 C18 1.4(5)
C16 C17 C18 C13 1.9(4)
C18 C13 C14 C15 2.7(4)
C51 C46 C47 C52 177.9(4)
C51 C46 C47 C48 -2.3(7)
C46 C51 C50 C49 0.1(7)
C46 C47 C48 C49 2.5(7)
C52 C47 C48 C49 -177.7(4)
C47 C48 C49 C50 -1.4(7)
C48 C49 C50 C51 0.1(7)
C50 C51 C46 C47 1.0(7)
C59 C54 C53 C58 -178.0(3)
C59 C54 C55 C56 176.7(3)
C54 C53 C58 C57 1.3(5)
C54 C55 C56 C57 1.4(5)
C53 C54 C55 C56 -0.8(5)
C53 C58 C57 C56 -0.6(5)
C58 C57 C56 C55 -0.7(5)
C55 C54 C53 C58 -0.6(5)
